data_7706127
loop_
_publ_author_name
'Luo, Qi'
'Zhang, Jing'
'Xia, Jiangbin'

_publ_section_title
;
 Developing strong NIR absorption materials through linear planar
 \p-conjugated cyclopalladated complex dimers.
;
_journal_issue 4
_journal_name_full 'Dalton transactions (Cambridge, England : 2003)'
_journal_page_first 1344
_journal_page_last 1348
_journal_paper_doi 10.1039/d0dt03659e
_journal_volume 50
_journal_year 2021
_chemical_formula_sum 'C22 H13 Br2 Cl3 N2 Pd S2'
_chemical_formula_weight 742.03
_space_group_crystal_system monoclinic
_space_group_IT_number 14
_space_group_name_Hall '-P 2ybc'
_space_group_name_H-M_alt 'P 1 21/c 1'
_atom_sites_solution_hydrogens geom
_audit_creation_method SHELXL-2016/6
_audit_update_record
;
2019-05-08 deposited with the CCDC.	2020-12-15 downloaded from the CCDC.
;
_cell_angle_alpha 90
_cell_angle_beta 109.3250(10)
_cell_angle_gamma 90
_cell_formula_units_Z 4
_cell_length_a 10.0437(4)
_cell_length_b 17.3496(7)
_cell_length_c 14.6181(6)
_cell_measurement_reflns_used 9957
_cell_measurement_temperature 302(2)
_cell_measurement_theta_max 26.294
_cell_measurement_theta_min 2.953
_cell_volume 2403.74(17)
_computing_cell_refinement 'Bruker SAINT (V8.30A)'
_computing_data_collection 'Bruker SAINT (V8.30A)'
_computing_data_reduction 'Bruker SAINT (V8.30A)'
_computing_molecular_graphics SHELXL
_computing_publication_material SHELXL
_computing_structure_refinement 'SHELXL-2016/6 (Sheldrick, 2016)'
_computing_structure_solution 'SHELXS-2013/1 (Sheldrick, 2013)'
_diffrn_ambient_temperature 302(2)
_diffrn_detector_area_resol_mean 'CCD area detector'
_diffrn_measured_fraction_theta_full 0.997
_diffrn_measured_fraction_theta_max 0.995
_diffrn_measurement_device_type 'Bruker D8  Quest CMOS diffractometer'
_diffrn_measurement_method 'phi and omega scans'
_diffrn_radiation_type MoK\a
_diffrn_radiation_wavelength 0.71073
_diffrn_reflns_av_R_equivalents 0.0208
_diffrn_reflns_av_unetI/netI 0.0193
_diffrn_reflns_Laue_measured_fraction_full 0.997
_diffrn_reflns_Laue_measured_fraction_max 0.995
_diffrn_reflns_limit_h_max 12
_diffrn_reflns_limit_h_min -12
_diffrn_reflns_limit_k_max 15
_diffrn_reflns_limit_k_min -21
_diffrn_reflns_limit_l_max 18
_diffrn_reflns_limit_l_min -18
_diffrn_reflns_number 18896
_diffrn_reflns_point_group_measured_fraction_full 0.997
_diffrn_reflns_point_group_measured_fraction_max 0.995
_diffrn_reflns_theta_full 25.242
_diffrn_reflns_theta_max 26.320
_diffrn_reflns_theta_min 2.953
_diffrn_source 'fine-focus sealed tube'
_exptl_absorpt_coefficient_mu 4.619
_exptl_absorpt_correction_T_max 0.199
_exptl_absorpt_correction_T_min 0.157
_exptl_absorpt_correction_type multi-scan
_exptl_absorpt_process_details 'SADABS-2014/5 (Bruker,2014)'
_exptl_crystal_colour green
_exptl_crystal_density_diffrn 2.050
_exptl_crystal_density_method 'not measured'
_exptl_crystal_description prism
_exptl_crystal_F_000 1432
_exptl_crystal_size_max 0.800
_exptl_crystal_size_mid 0.350
_exptl_crystal_size_min 0.350
_refine_diff_density_max 0.999
_refine_diff_density_min -0.892
_refine_diff_density_rms 0.080
_refine_ls_extinction_method none
_refine_ls_goodness_of_fit_ref 1.030
_refine_ls_hydrogen_treatment constr
_refine_ls_matrix_type full
_refine_ls_number_parameters 289
_refine_ls_number_reflns 4872
_refine_ls_number_restraints 0
_refine_ls_restrained_S_all 1.030
_refine_ls_R_factor_all 0.0323
_refine_ls_R_factor_gt 0.0264
_refine_ls_shift/su_max 0.001
_refine_ls_shift/su_mean 0.000
_refine_ls_structure_factor_coef Fsqd
_refine_ls_weighting_details 'w=1/[\s^2^(Fo^2^)+(0.0291P)^2^+3.7882P] where P=(Fo^2^+2Fc^2^)/3'
_refine_ls_weighting_scheme calc
_refine_ls_wR_factor_gt 0.0632
_refine_ls_wR_factor_ref 0.0665
_reflns_Friedel_coverage 0.000
_reflns_number_gt 4329
_reflns_number_total 4872
_reflns_threshold_expression 'I > 2\s(I)'
_cod_data_source_file d0dt03659e2.cif
_cod_data_source_block a
_cod_depositor_comments
;
The following automatic conversions were performed:

data item '_exptl_absorpt_correction_type' value 'Multi-scan' was
changed to 'multi-scan' in accordance with the
/home/data/users/saulius/crontab/automatic-downloads/rss-feeds/RSC/lib/dictionaries/cif_core.dic
dictionary named 'cif_core.dic' version 2.4.2 last updated on
2011-04-26.

Automatic conversion script
Id: cif_fix_values 7556 2019-12-06 15:28:31Z antanas 

 Adding full bibliography for 7706127--7706128.cif.
;
_cod_original_sg_symbol_H-M 'P 21/c'
_cod_database_code 7706127
_shelx_shelxl_version_number 2016/6
_shelx_space_group_comment
;
The symmetry employed for this shelxl refinement is uniquely defined
by the following loop, which should always be used as a source of
symmetry information in preference to the above space-group names.
They are only intended as comments.
;
_shelx_estimated_absorpt_t_min 0.119
_shelx_estimated_absorpt_t_max 0.295

loop_
_space_group_symop_operation_xyz
'x, y, z'
'-x, y+1/2, -z+1/2'
'-x, -y, -z'
'x, -y-1/2, z-1/2'

loop_
_atom_site_label
_atom_site_type_symbol
_atom_site_fract_x
_atom_site_fract_y
_atom_site_fract_z
_atom_site_U_iso_or_equiv
_atom_site_adp_type
_atom_site_occupancy
_atom_site_site_symmetry_order
_atom_site_calc_flag
_atom_site_refinement_flags_posn
_atom_site_refinement_flags_adp
_atom_site_refinement_flags_occupancy
_atom_site_disorder_assembly
_atom_site_disorder_group
Pd1 Pd 0.15943(2) 0.05979(2) 0.35094(2) 0.02428(7) Uani 1 1 d . . . . .
C1 C 0.1392(3) 0.30286(17) 0.3415(2) 0.0350(7) Uani 1 1 d . . . . .
N1 N -0.0453(2) 0.03411(13) 0.33305(16) 0.0252(5) Uani 1 1 d . . . . .
Br1 Br 0.21906(4) 0.40099(2) 0.37468(3) 0.04960(10) Uani 1 1 d . . . . .
S1 S -0.03862(9) 0.29381(4) 0.28283(6) 0.03660(17) Uani 1 1 d . . . . .
Cl1 Cl 0.39571(7) 0.07820(4) 0.37722(6) 0.03772(17) Uani 1 1 d . . . . .
S2 S -0.29991(9) 0.08914(5) 0.04424(6) 0.04223(19) Uani 1 1 d . . . . .
C2 C 0.2075(3) 0.23406(16) 0.3601(2) 0.0308(6) Uani 1 1 d . . . . .
H2 H 0.303998 0.228919 0.391995 0.037 Uiso 1 1 calc R U . . .
N2 N 0.1848(2) -0.05558(13) 0.39930(17) 0.0295(5) Uani 1 1 d . . . . .
Br2 Br -0.29548(6) 0.02381(3) -0.15491(3) 0.07001(14) Uani 1 1 d . . . . .
C4 C -0.0213(3) 0.19412(16) 0.2815(2) 0.0300(6) Uani 1 1 d . . . . .
Cl4 Cl 0.5451(2) 0.21052(13) 0.77111(17) 0.1404(8) Uani 1 1 d . . . . .
C3 C 0.1138(3) 0.17042(16) 0.3251(2) 0.0289(6) Uani 1 1 d . . . . .
Cl3 Cl 0.42047(18) 0.30771(9) 0.60897(10) 0.0963(5) Uani 1 1 d . . . . .
C5 C -0.1492(3) 0.14609(16) 0.2318(2) 0.0301(6) Uani 1 1 d . . . . .
H5 H -0.232959 0.178158 0.222379 0.036 Uiso 1 1 calc R U . . .
C11 C -0.2914(3) 0.05393(19) 0.2973(2) 0.0381(7) Uani 1 1 d . . . . .
H11 H -0.370344 0.084464 0.268751 0.046 Uiso 1 1 calc R U . . .
C10 C -0.1609(3) 0.07612(16) 0.2907(2) 0.0276(6) Uani 1 1 d . . . . .
C9 C -0.2083(4) 0.06988(19) -0.0337(2) 0.0435(8) Uani 1 1 d . . . . .
C8 C -0.0715(4) 0.0874(2) 0.0039(3) 0.0465(8) Uani 1 1 d . . . . .
H8 H -0.006861 0.081437 -0.028775 0.056 Uiso 1 1 calc R U . . .
C7 C -0.0369(4) 0.11614(19) 0.0994(2) 0.0398(7) Uani 1 1 d . . . . .
H7 H 0.054186 0.130566 0.136462 0.048 Uiso 1 1 calc R U . . .
C6 C -0.1473(3) 0.12086(16) 0.1324(2) 0.0315(6) Uani 1 1 d . . . . .
C12 C -0.3046(3) -0.0116(2) 0.3447(2) 0.0403(7) Uani 1 1 d . . . . .
H12 H -0.391002 -0.024806 0.350787 0.048 Uiso 1 1 calc R U . . .
C13 C -0.1865(3) -0.05906(17) 0.3843(2) 0.0317(6) Uani 1 1 d . . . . .
C14 C -0.0582(3) -0.03411(16) 0.37628(19) 0.0262(5) Uani 1 1 d . . . . .
C15 C 0.0643(3) -0.08162(16) 0.41173(19) 0.0271(6) Uani 1 1 d . . . . .
C17 C 0.2999(4) -0.17101(19) 0.4733(3) 0.0444(8) Uani 1 1 d . . . . .
H17 H 0.381887 -0.200436 0.493314 0.053 Uiso 1 1 calc R U . . .
C18 C 0.1800(4) -0.19766(17) 0.4866(2) 0.0389(7) Uani 1 1 d . . . . .
H18 H 0.180057 -0.244973 0.516535 0.047 Uiso 1 1 calc R U . . .
C19 C 0.0558(3) -0.15307(16) 0.4548(2) 0.0316(6) Uani 1 1 d . . . . .
C20 C -0.0757(4) -0.17622(18) 0.4624(2) 0.0378(7) Uani 1 1 d . . . . .
H20 H -0.082438 -0.223551 0.490457 0.045 Uiso 1 1 calc R U . . .
C21 C -0.1904(3) -0.13134(19) 0.4301(2) 0.0382(7) Uani 1 1 d . . . . .
H21 H -0.274310 -0.147612 0.437753 0.046 Uiso 1 1 calc R U . . .
C22 C 0.4096(5) 0.2723(3) 0.7169(3) 0.0666(12) Uani 1 1 d . . . . .
H22A H 0.412075 0.314925 0.760397 0.080 Uiso 1 1 calc R U . . .
H22B H 0.320542 0.245591 0.704493 0.080 Uiso 1 1 calc R U . . .
C16 C 0.2993(3) -0.09937(17) 0.4296(2) 0.0367(7) Uani 1 1 d . . . . .
H16 H 0.382061 -0.081759 0.421376 0.044 Uiso 1 1 calc R U . . .

loop_
_atom_site_aniso_label
_atom_site_aniso_U_11
_atom_site_aniso_U_22
_atom_site_aniso_U_33
_atom_site_aniso_U_23
_atom_site_aniso_U_13
_atom_site_aniso_U_12
Pd1 0.02223(11) 0.02175(11) 0.02826(11) -0.00048(8) 0.00754(8) -0.00027(8)
C1 0.0497(18) 0.0251(14) 0.0331(15) -0.0009(12) 0.0175(14) -0.0049(13)
N1 0.0265(11) 0.0241(11) 0.0256(11) -0.0030(9) 0.0095(9) -0.0014(9)
Br1 0.0709(2) 0.02591(16) 0.0524(2) -0.00200(14) 0.02097(18) -0.01199(15)
S1 0.0481(4) 0.0238(3) 0.0364(4) 0.0014(3) 0.0121(3) 0.0061(3)
Cl1 0.0216(3) 0.0353(4) 0.0543(4) 0.0044(3) 0.0100(3) -0.0021(3)
S2 0.0404(4) 0.0418(4) 0.0368(4) -0.0047(3) 0.0026(3) 0.0026(4)
C2 0.0377(15) 0.0258(14) 0.0300(14) 0.0000(11) 0.0128(12) -0.0038(12)
N2 0.0286(12) 0.0256(12) 0.0324(12) -0.0018(10) 0.0076(10) -0.0007(9)
Br2 0.0973(3) 0.0613(3) 0.0373(2) -0.01349(18) 0.0033(2) 0.0067(2)
C4 0.0374(15) 0.0231(13) 0.0300(14) -0.0019(11) 0.0119(12) 0.0010(11)
Cl4 0.1415(17) 0.1176(14) 0.1397(16) 0.0408(13) 0.0163(13) 0.0230(13)
C3 0.0345(14) 0.0255(13) 0.0285(13) -0.0007(11) 0.0128(12) 0.0007(11)
Cl3 0.1310(13) 0.0891(9) 0.0670(7) -0.0010(7) 0.0305(8) -0.0321(9)
C5 0.0288(14) 0.0273(14) 0.0321(14) -0.0004(12) 0.0071(12) 0.0062(11)
C11 0.0258(14) 0.0435(18) 0.0453(17) -0.0021(14) 0.0120(13) 0.0059(13)
C10 0.0254(13) 0.0304(14) 0.0268(13) -0.0035(11) 0.0083(11) 0.0016(11)
C9 0.063(2) 0.0346(16) 0.0285(15) -0.0008(13) 0.0093(15) 0.0071(15)
C8 0.060(2) 0.0448(19) 0.0398(18) 0.0020(15) 0.0234(17) 0.0082(17)
C7 0.0422(17) 0.0399(17) 0.0374(16) 0.0013(14) 0.0134(14) 0.0046(14)
C6 0.0356(15) 0.0259(14) 0.0283(14) 0.0024(11) 0.0041(12) 0.0047(12)
C12 0.0293(15) 0.0487(19) 0.0491(19) -0.0050(15) 0.0213(14) -0.0039(14)
C13 0.0328(15) 0.0364(15) 0.0290(14) -0.0048(12) 0.0146(12) -0.0059(12)
C14 0.0271(13) 0.0285(13) 0.0229(12) -0.0049(11) 0.0081(10) -0.0028(11)
C15 0.0310(14) 0.0264(13) 0.0229(12) -0.0041(11) 0.0077(11) -0.0036(11)
C17 0.0398(17) 0.0319(16) 0.0514(19) 0.0046(15) 0.0017(15) 0.0069(14)
C18 0.0502(18) 0.0252(14) 0.0341(15) 0.0020(12) 0.0043(14) -0.0011(13)
C19 0.0437(17) 0.0259(14) 0.0238(13) -0.0018(11) 0.0091(12) -0.0057(12)
C20 0.0534(19) 0.0320(15) 0.0318(15) 0.0007(13) 0.0190(14) -0.0094(14)
C21 0.0434(17) 0.0401(17) 0.0377(16) -0.0032(14) 0.0222(14) -0.0122(14)
C22 0.075(3) 0.071(3) 0.064(3) -0.026(2) 0.036(2) -0.022(2)
C16 0.0301(15) 0.0304(15) 0.0455(17) 0.0020(13) 0.0071(13) 0.0026(12)

loop_
_atom_type_symbol
_atom_type_description
_atom_type_scat_dispersion_real
_atom_type_scat_dispersion_imag
_atom_type_scat_source
C C 0.0033 0.0016 'International Tables Vol C Tables 4.2.6.8 and 6.1.1.4'
H H 0.0000 0.0000 'International Tables Vol C Tables 4.2.6.8 and 6.1.1.4'
N N 0.0061 0.0033 'International Tables Vol C Tables 4.2.6.8 and 6.1.1.4'
S S 0.1246 0.1234 'International Tables Vol C Tables 4.2.6.8 and 6.1.1.4'
Cl Cl 0.1484 0.1585 'International Tables Vol C Tables 4.2.6.8 and 6.1.1.4'
Br Br -0.2901 2.4595 'International Tables Vol C Tables 4.2.6.8 and 6.1.1.4'
Pd Pd -0.9988 1.0072 'International Tables Vol C Tables 4.2.6.8 and 6.1.1.4'

loop_
_geom_angle_atom_site_label_1
_geom_angle_atom_site_label_2
_geom_angle_atom_site_label_3
_geom_angle
_geom_angle_site_symmetry_1
_geom_angle_site_symmetry_3
_geom_angle_publ_flag
C3 Pd1 N1 91.58(11) . . ?
C3 Pd1 N2 167.95(10) . . ?
N1 Pd1 N2 80.79(9) . . ?
C3 Pd1 Cl1 93.33(9) . . ?
N1 Pd1 Cl1 174.93(7) . . ?
N2 Pd1 Cl1 94.16(7) . . ?
C2 C1 S1 113.2(2) . . ?
C2 C1 Br1 126.9(2) . . ?
S1 C1 Br1 119.88(18) . . ?
C10 N1 C14 119.1(2) . . ?
C10 N1 Pd1 128.75(19) . . ?
C14 N1 Pd1 112.10(18) . . ?
C1 S1 C4 90.28(14) . . ?
C9 S2 C6 91.09(16) . . ?
C1 C2 C3 112.2(3) . . ?
C16 N2 C15 118.5(3) . . ?
C16 N2 Pd1 130.6(2) . . ?
C15 N2 Pd1 110.26(18) . . ?
C3 C4 C5 128.4(3) . . ?
C3 C4 S1 112.6(2) . . ?
C5 C4 S1 119.0(2) . . ?
C4 C3 C2 111.8(3) . . ?
C4 C3 Pd1 121.0(2) . . ?
C2 C3 Pd1 126.6(2) . . ?
C4 C5 C10 112.6(2) . . ?
C4 C5 C6 110.0(2) . . ?
C10 C5 C6 109.8(2) . . ?
C12 C11 C10 121.1(3) . . ?
N1 C10 C11 120.5(3) . . ?
N1 C10 C5 118.8(2) . . ?
C11 C10 C5 120.7(3) . . ?
C8 C9 S2 112.7(3) . . ?
C8 C9 Br2 125.5(3) . . ?
S2 C9 Br2 121.6(2) . . ?
C9 C8 C7 111.7(3) . . ?
C6 C7 C8 114.3(3) . . ?
C7 C6 C5 128.9(3) . . ?
C7 C6 S2 110.1(2) . . ?
C5 C6 S2 120.9(2) . . ?
C11 C12 C13 119.3(3) . . ?
C12 C13 C14 117.4(3) . . ?
C12 C13 C21 124.0(3) . . ?
C14 C13 C21 118.6(3) . . ?
N1 C14 C13 122.4(3) . . ?
N1 C14 C15 117.7(2) . . ?
C13 C14 C15 119.8(3) . . ?
N2 C15 C19 122.8(3) . . ?
N2 C15 C14 117.2(2) . . ?
C19 C15 C14 119.9(3) . . ?
C18 C17 C16 119.8(3) . . ?
C17 C18 C19 119.6(3) . . ?
C15 C19 C18 117.0(3) . . ?
C15 C19 C20 118.7(3) . . ?
C18 C19 C20 124.3(3) . . ?
C21 C20 C19 121.4(3) . . ?
C20 C21 C13 121.5(3) . . ?
Cl4 C22 Cl3 111.4(3) . . ?
N2 C16 C17 122.3(3) . . ?

loop_
_geom_bond_atom_site_label_1
_geom_bond_atom_site_label_2
_geom_bond_distance
_geom_bond_site_symmetry_2
_geom_bond_publ_flag
Pd1 C3 1.981(3) . ?
Pd1 N1 2.034(2) . ?
Pd1 N2 2.110(2) . ?
Pd1 Cl1 2.2974(7) . ?
C1 C2 1.359(4) . ?
C1 S1 1.713(3) . ?
C1 Br1 1.876(3) . ?
N1 C10 1.337(4) . ?
N1 C14 1.368(4) . ?
S1 C4 1.739(3) . ?
S2 C9 1.718(4) . ?
S2 C6 1.734(3) . ?
C2 C3 1.431(4) . ?
N2 C16 1.326(4) . ?
N2 C15 1.359(4) . ?
Br2 C9 1.875(3) . ?
C4 C3 1.358(4) . ?
C4 C5 1.502(4) . ?
Cl4 C22 1.707(5) . ?
Cl3 C22 1.730(5) . ?
C5 C10 1.515(4) . ?
C5 C6 1.524(4) . ?
C11 C12 1.361(5) . ?
C11 C10 1.400(4) . ?
C9 C8 1.335(5) . ?
C8 C7 1.414(5) . ?
C7 C6 1.350(4) . ?
C12 C13 1.401(4) . ?
C13 C14 1.401(4) . ?
C13 C21 1.429(4) . ?
C14 C15 1.428(4) . ?
C15 C19 1.406(4) . ?
C17 C18 1.363(5) . ?
C17 C16 1.397(4) . ?
C18 C19 1.409(4) . ?
C19 C20 1.420(4) . ?
C20 C21 1.340(5) . ?

loop_
_geom_hbond_atom_site_label_D
_geom_hbond_atom_site_label_H
_geom_hbond_atom_site_label_A
_geom_hbond_distance_DH
_geom_hbond_distance_HA
_geom_hbond_distance_DA
_geom_hbond_angle_DHA
_geom_hbond_site_symmetry_A
C2 H2 Cl1 0.93 2.80 3.261(3) 111.4 .
C8 H8 Br1 0.93 3.06 3.971(4) 167.5 4_565
C22 H22A Cl1 0.97 2.56 3.529(4) 174.2 4_566
C16 H16 Cl1 0.93 2.86 3.392(3) 117.3 .

loop_
_geom_torsion_atom_site_label_1
_geom_torsion_atom_site_label_2
_geom_torsion_atom_site_label_3
_geom_torsion_atom_site_label_4
_geom_torsion
_geom_torsion_site_symmetry_1
_geom_torsion_site_symmetry_2
_geom_torsion_site_symmetry_3
_geom_torsion_site_symmetry_4
_geom_torsion_publ_flag
C2 C1 S1 C4 -0.8(2) . . . . ?
Br1 C1 S1 C4 -179.83(19) . . . . ?
S1 C1 C2 C3 0.6(3) . . . . ?
Br1 C1 C2 C3 179.6(2) . . . . ?
C1 S1 C4 C3 0.8(2) . . . . ?
C1 S1 C4 C5 -177.0(2) . . . . ?
C5 C4 C3 C2 177.0(3) . . . . ?
S1 C4 C3 C2 -0.5(3) . . . . ?
C5 C4 C3 Pd1 -11.5(4) . . . . ?
S1 C4 C3 Pd1 170.99(14) . . . . ?
C1 C2 C3 C4 -0.1(4) . . . . ?
C1 C2 C3 Pd1 -171.0(2) . . . . ?
C3 C4 C5 C10 46.9(4) . . . . ?
S1 C4 C5 C10 -135.7(2) . . . . ?
C3 C4 C5 C6 -76.0(4) . . . . ?
S1 C4 C5 C6 101.4(2) . . . . ?
C14 N1 C10 C11 5.2(4) . . . . ?
Pd1 N1 C10 C11 -170.8(2) . . . . ?
C14 N1 C10 C5 -172.1(2) . . . . ?
Pd1 N1 C10 C5 11.8(4) . . . . ?
C12 C11 C10 N1 -1.6(5) . . . . ?
C12 C11 C10 C5 175.7(3) . . . . ?
C4 C5 C10 N1 -44.3(3) . . . . ?
C6 C5 C10 N1 78.8(3) . . . . ?
C4 C5 C10 C11 138.4(3) . . . . ?
C6 C5 C10 C11 -98.6(3) . . . . ?
C6 S2 C9 C8 -0.9(3) . . . . ?
C6 S2 C9 Br2 175.8(2) . . . . ?
S2 C9 C8 C7 1.1(4) . . . . ?
Br2 C9 C8 C7 -175.5(2) . . . . ?
C9 C8 C7 C6 -0.7(4) . . . . ?
C8 C7 C6 C5 177.6(3) . . . . ?
C8 C7 C6 S2 0.1(4) . . . . ?
C4 C5 C6 C7 21.2(4) . . . . ?
C10 C5 C6 C7 -103.3(4) . . . . ?
C4 C5 C6 S2 -161.5(2) . . . . ?
C10 C5 C6 S2 74.0(3) . . . . ?
C9 S2 C6 C7 0.5(2) . . . . ?
C9 S2 C6 C5 -177.3(2) . . . . ?
C10 C11 C12 C13 -2.5(5) . . . . ?
C11 C12 C13 C14 2.8(4) . . . . ?
C11 C12 C13 C21 -176.0(3) . . . . ?
C10 N1 C14 C13 -4.9(4) . . . . ?
Pd1 N1 C14 C13 171.8(2) . . . . ?
C10 N1 C14 C15 173.4(2) . . . . ?
Pd1 N1 C14 C15 -9.9(3) . . . . ?
C12 C13 C14 N1 0.9(4) . . . . ?
C21 C13 C14 N1 179.7(3) . . . . ?
C12 C13 C14 C15 -177.4(3) . . . . ?
C21 C13 C14 C15 1.4(4) . . . . ?
C16 N2 C15 C19 -0.4(4) . . . . ?
Pd1 N2 C15 C19 -171.9(2) . . . . ?
C16 N2 C15 C14 -178.5(3) . . . . ?
Pd1 N2 C15 C14 10.0(3) . . . . ?
N1 C14 C15 N2 -0.4(4) . . . . ?
C13 C14 C15 N2 178.0(2) . . . . ?
N1 C14 C15 C19 -178.6(2) . . . . ?
C13 C14 C15 C19 -0.2(4) . . . . ?
C16 C17 C18 C19 0.9(5) . . . . ?
N2 C15 C19 C18 0.8(4) . . . . ?
C14 C15 C19 C18 178.9(3) . . . . ?
N2 C15 C19 C20 -178.4(3) . . . . ?
C14 C15 C19 C20 -0.3(4) . . . . ?
C17 C18 C19 C15 -1.1(4) . . . . ?
C17 C18 C19 C20 178.1(3) . . . . ?
C15 C19 C20 C21 -0.4(4) . . . . ?
C18 C19 C20 C21 -179.6(3) . . . . ?
C19 C20 C21 C13 1.6(5) . . . . ?
C12 C13 C21 C20 176.6(3) . . . . ?
C14 C13 C21 C20 -2.1(4) . . . . ?
C15 N2 C16 C17 0.2(5) . . . . ?
Pd1 N2 C16 C17 169.7(2) . . . . ?
C18 C17 C16 N2 -0.5(5) . . . . ?
